data_1513452
loop_
_publ_author_name
'Jolibois, Alexandre E. R.'
'Lewis, William'
'Moody, Christopher J.'

_publ_section_title
;
 Total synthesis of (+-)-distomadines a and B.
;
_journal_issue 4
_journal_name_full 'Organic letters'
_journal_page_first 1064
_journal_page_last 1067
_journal_paper_doi 10.1021/ol403598k
_journal_volume 16
_journal_year 2014
_chemical_formula_moiety 'C30 H35 N4 O11, C H4 O'
_chemical_formula_sum 'C31 H36 D4 N4 O12'
_chemical_formula_weight 664.69
_chemical_name_systematic
;
 ?
;
_space_group_crystal_system triclinic
_space_group_IT_number 2
_space_group_name_Hall '-P 1'
_space_group_name_H-M_alt 'P -1'
_symmetry_space_group_name_Hall '-P 1'
_symmetry_space_group_name_H-M 'P -1'
_atom_sites_solution_hydrogens mixed
_atom_sites_solution_primary iterative
_atom_sites_solution_secondary difmap
_audit_creation_date 2013-12-05
_audit_creation_method
;
Olex2 1.2
(compiled 2013.11.15 svn.r2834 for OlexSys, GUI svn.r4720)
;
_cell_angle_alpha 87.895(5)
_cell_angle_beta 83.248(5)
_cell_angle_gamma 88.205(5)
_cell_formula_units_Z 2
_cell_length_a 8.2246(5)
_cell_length_b 10.2692(6)
_cell_length_c 19.3753(13)
_cell_measurement_reflns_used 3372
_cell_measurement_temperature 120(2)
_cell_measurement_theta_max 73.8780
_cell_measurement_theta_min 4.2980
_cell_volume 1623.39(18)
_computing_cell_refinement
;
CrysAlisPro, Agilent Technologies,
Version 1.171.36.28a (release 18-03-2013 CrysAlis171 .NET)
(compiled Mar 18 2013,11:47:30)
;
_computing_data_collection
;
CrysAlisPro, Agilent Technologies,
Version 1.171.36.28a (release 18-03-2013 CrysAlis171 .NET)
(compiled Mar 18 2013,11:47:30)
;
_computing_data_reduction
;
CrysAlisPro, Agilent Technologies,
Version 1.171.36.28a (release 18-03-2013 CrysAlis171 .NET)
(compiled Mar 18 2013,11:47:30)
;
_computing_molecular_graphics 'Olex2 (Dolomanov et al., 2009)'
_computing_publication_material 'Olex2 (Dolomanov et al., 2009)'
_computing_structure_refinement 'ShelXL (Sheldrick, 2008)'
_computing_structure_solution 'olex2.solve (Bourhis et al., 2013)'
_diffrn_ambient_temperature 120(2)
_diffrn_detector 'CCD area detector'
_diffrn_detector_area_resol_mean 10.6296
_diffrn_detector_type 'Agilent Diffraction Atlas detector'
_diffrn_measured_fraction_theta_full 0.995
_diffrn_measured_fraction_theta_max 0.958
_diffrn_measurement_device '\k-geometry diffractometer'
_diffrn_measurement_device_type 'GV1000, Atlas'
_diffrn_measurement_method '\w scans'
_diffrn_orient_matrix_UB_11 0.1673827000
_diffrn_orient_matrix_UB_12 0.0649555000
_diffrn_orient_matrix_UB_13 -0.0043518000
_diffrn_orient_matrix_UB_21 -0.0142697000
_diffrn_orient_matrix_UB_22 0.0006537000
_diffrn_orient_matrix_UB_23 0.0799833000
_diffrn_orient_matrix_UB_31 0.0859269000
_diffrn_orient_matrix_UB_32 -0.1353991000
_diffrn_orient_matrix_UB_33 0.0012565000
_diffrn_radiation_collimation 'focusing mirrors'
_diffrn_radiation_monochromator mirror
_diffrn_radiation_probe x-ray
_diffrn_radiation_type CuK\a
_diffrn_radiation_wavelength 1.54184
_diffrn_reflns_av_R_equivalents 0.0459
_diffrn_reflns_av_unetI/netI 0.0602
_diffrn_reflns_Laue_measured_fraction_full 0.995
_diffrn_reflns_Laue_measured_fraction_max 0.958
_diffrn_reflns_limit_h_max 10
_diffrn_reflns_limit_h_min -7
_diffrn_reflns_limit_k_max 10
_diffrn_reflns_limit_k_min -12
_diffrn_reflns_limit_l_max 24
_diffrn_reflns_limit_l_min -23
_diffrn_reflns_number 11682
_diffrn_reflns_point_group_measured_fraction_full 0.995
_diffrn_reflns_point_group_measured_fraction_max 0.958
_diffrn_reflns_theta_full 67.684
_diffrn_reflns_theta_max 74.714
_diffrn_reflns_theta_min 4.310
_diffrn_source 'microfocus sealed tube'
_diffrn_source_target Cu
_diffrn_source_type 'Agilent Diffraction microfocus tube'
_exptl_absorpt_coefficient_mu 0.881
_exptl_absorpt_correction_T_max 1.264
_exptl_absorpt_correction_T_min 0.824
_exptl_absorpt_correction_type gaussian
_exptl_absorpt_process_details
;
CrysAlisPro, Agilent Technologies,
Version 1.171.36.28a (release 18-03-2013 CrysAlis171 .NET)
(compiled Mar 18 2013,11:47:30)
Numerical absorption correction based on gaussian integration over
            a multifaceted crystal model
;
_exptl_crystal_colour 'clear colourless'
_exptl_crystal_colour_lustre clear
_exptl_crystal_colour_primary colourless
_exptl_crystal_density_diffrn 1.360
_exptl_crystal_description needle
_exptl_crystal_F_000 700
_exptl_crystal_recrystallization_method 'crystallised by the slow evaporation of a CD3OD solution'
_exptl_crystal_size_max 0.3765
_exptl_crystal_size_mid 0.0743
_exptl_crystal_size_min 0.0303
_refine_diff_density_max 0.491
_refine_diff_density_min -0.346
_refine_diff_density_rms 0.060
_refine_ls_extinction_method none
_refine_ls_goodness_of_fit_ref 1.079
_refine_ls_hydrogen_treatment mixed
_refine_ls_matrix_type full
_refine_ls_number_parameters 465
_refine_ls_number_reflns 6380
_refine_ls_number_restraints 75
_refine_ls_restrained_S_all 1.075
_refine_ls_R_factor_all 0.0888
_refine_ls_R_factor_gt 0.0712
_refine_ls_shift/su_max 0.000
_refine_ls_shift/su_mean 0.000
_refine_ls_structure_factor_coef Fsqd
_refine_ls_weighting_details 'w=1/[\s^2^(Fo^2^)+(0.0760P)^2^+1.0119P] where P=(Fo^2^+2Fc^2^)/3'
_refine_ls_weighting_scheme calc
_refine_ls_wR_factor_gt 0.1803
_refine_ls_wR_factor_ref 0.1941
_reflns_Friedel_coverage 0.000
_reflns_number_gt 4890
_reflns_number_total 6380
_reflns_threshold_expression 'I > 2\s(I)'
_cod_data_source_file ol403598k_si_002.cif
_cod_data_source_block ajcjmc_sq_s
_cod_original_cell_volume 1623.38(17)
_cod_database_code 1513452
_nottingham_internal_coll_name AJCJMC
_nottingham_internal_coll_number 12857
_nottingham_internal_coll_client AJ/CJM
_nottingham_internal_coll_type custom
_nottingham_internal_coll_frame_time '4, 16'
_nottingham_internal_coll_frame_width 1.0000
_nottingham_internal_coll_frame_method '\w scans'
_nottingham_internal_coll_user WL
_nottingham_internal_coll_date 30/9/2013
_nottingham_internal_coll_location NOTTS
_nottingham_internal_process_user WL
_nottingham_internal_process_date 30/9/2013
_nottingham_internal_solution_user wl
_nottingham_internal_solution_date 30/9/2013
_nottingham_internal_refinement_user wl
_nottingham_internal_refinement_date 2/10/2013
_nottingham_internal_validation_user wl
_nottingham_internal_validation_date 5/12/2013
_nottingham_internal_archive_date 5/12/2013
_shelxl_version_number 2013-4
_chemical_oxdiff_formula 'C31 H40 N4 O12'
_chemical_oxdiff_usercomment 'AJCJMC #12857 IN FOMBLIN FIML ON MICROMOUNT FOR AJ/CJM'
_shelx_space_group_comment
;
The symmetry employed for this shelxl refinement is uniquely defined
by the following loop, which should always be used as a source of
symmetry information in preference to the above space-group names.
They are only intended as comments.
;
_reflns_odcompleteness_completeness 99.50
_reflns_odcompleteness_iscentric 1
_reflns_odcompleteness_theta 67.13
_olex2_refinement_description
;
1. Fixed Uiso
 At 1.2 times of:
  All C(H) groups, All C(H,H) groups, All N(H,H) groups
 At 1.5 times of:
  All C(H,H,H) groups, All O(H) groups
2. Shared sites
{C32, C32A}
3. Uiso/Uaniso restraints and constraints
N33A \\sim N33 \\sim C32: within 2A with sigma of 0.005 and sigma for terminal
atoms of 0.01
Uanis(C32) = Uanis(C32A)
4. Rigid body (RIGU) restrains
 N34, N33, N33A, O37, O36, O36A, C41, C39, C40, C39A, C41A, C40A, C38
 with sigma for 1-2 distances of 0.004 and sigma for 1-3 distances of 0.004
5. Others
 Sof(C32A)=Sof(N33A)=Sof(H33C)=Sof(H33D)=Sof(O36A)=Sof(C39A)=Sof(H39D)=
 Sof(H39E)=Sof(H39F)=Sof(C40A)=Sof(H40D)=Sof(H40E)=Sof(H40F)=Sof(C41A)=
 Sof(H41D)=Sof(H41E)=Sof(H41F)=1-FVAR(1)
 Sof(C32)=Sof(N33)=Sof(H33A)=Sof(H33B)=Sof(O36)=Sof(C39)=Sof(H39A)=Sof(H39B)=
 Sof(H39C)=Sof(C40)=Sof(H40A)=Sof(H40B)=Sof(H40C)=Sof(C41)=Sof(H41A)=Sof(H41B)=
 Sof(H41C)=FVAR(1)
6.a Ternary CH refined with riding coordinates:
 C12(H12)
6.b Secondary CH2 refined with riding coordinates:
 C14(H14A,H14B), C16(H16A,H16B), C22(H22A,H22B), C23(H23A,H23B)
6.c Aromatic/amide H refined with riding coordinates:
 C3(H3), C7(H7), C8(H8)
6.d X=CH2 refined with riding coordinates:
 N33(H33A,H33B), N33A(H33C,H33D)
6.e Idealised Me refined as rotating group:
 C17(H17A,H17B,H17C), C29(H29A,H29B,H29C), C30(H30A,H30B,H30C), C31(H31A,H31B,
 H31C), C39(H39A,H39B,H39C), C39A(H39D,H39E,H39F), C40(H40A,H40B,H40C),
 C40A(H40D,H40E,H40F), C41(H41A,H41B,H41C), C41A(H41D,H41E,H41F)
;

loop_
_space_group_symop_operation_xyz
'x, y, z'
'-x, -y, -z'

loop_
_atom_site_label
_atom_site_type_symbol
_atom_site_fract_x
_atom_site_fract_y
_atom_site_fract_z
_atom_site_U_iso_or_equiv
_atom_site_adp_type
_atom_site_occupancy
_atom_site_site_symmetry_order
_atom_site_calc_flag
_atom_site_refinement_flags_posn
_atom_site_refinement_flags_occupancy
_atom_site_disorder_assembly
_atom_site_disorder_group
N1 N 0.2674(3) 0.3133(2) 1.01115(12) 0.0319(5) Uani 1 1 d . . . .
C2 C 0.3409(3) 0.3695(3) 1.05824(14) 0.0307(5) Uani 1 1 d . . . .
C3 C 0.3501(3) 0.5053(2) 1.06442(15) 0.0309(6) Uani 1 1 d . . . .
H3 H 0.4033 0.5411 1.1000 0.037 Uiso 1 1 calc R . . .
C4 C 0.2793(3) 0.5834(2) 1.01697(14) 0.0295(5) Uani 1 1 d . . . .
C4A C 0.2016(3) 0.5299(2) 0.96387(14) 0.0291(5) Uani 1 1 d . . . .
C5 C 0.1285(3) 0.6083(2) 0.91320(14) 0.0289(5) Uani 1 1 d . . . .
C6 C 0.0507(3) 0.5490(2) 0.86374(14) 0.0300(5) Uani 1 1 d . . . .
C7 C 0.0472(3) 0.4106(3) 0.86353(15) 0.0332(6) Uani 1 1 d . . . .
H7 H -0.0050 0.3700 0.8291 0.040 Uiso 1 1 calc R . . .
C8A C 0.1980(3) 0.3914(2) 0.96355(15) 0.0301(5) Uani 1 1 d . . . .
C8 C 0.1177(3) 0.3355(2) 0.91191(15) 0.0328(6) Uani 1 1 d . . . .
H8 H 0.1125 0.2433 0.9108 0.039 Uiso 1 1 calc R . . .
C9A C 0.2123(3) 0.7890(2) 0.97492(14) 0.0302(5) Uani 1 1 d . . . .
O9 O 0.2880(2) 0.71638(17) 1.02269(10) 0.0332(4) Uani 1 1 d . . . .
C10 C 0.2043(3) 0.9306(3) 0.97874(15) 0.0338(6) Uani 1 1 d . . . .
O11 O 0.1217(2) 0.97498(17) 0.92564(10) 0.0345(4) Uani 1 1 d . . . .
C12A C 0.1401(3) 0.7475(2) 0.92226(14) 0.0296(5) Uani 1 1 d . . . .
C12 C 0.0804(3) 0.8668(2) 0.88416(15) 0.0319(6) Uani 1 1 d . . . .
H12 H -0.0410 0.8644 0.8843 0.038 Uiso 1 1 calc R . . .
O13 O -0.0186(2) 0.63039(17) 0.81755(11) 0.0346(4) Uani 1 1 d . . . .
C14 C -0.1177(4) 0.5789(3) 0.76959(16) 0.0364(6) Uani 1 1 d . . . .
H14A H -0.2083 0.5304 0.7961 0.044 Uiso 1 1 calc R . . .
H14B H -0.1670 0.6523 0.7439 0.044 Uiso 1 1 calc R . . .
O15 O -0.0323(3) 0.4969(2) 0.72223(12) 0.0444(5) Uani 1 1 d . . . .
C16 C 0.0880(5) 0.5621(4) 0.6747(2) 0.0548(8) Uani 1 1 d . . . .
H16A H 0.1814 0.5855 0.6993 0.066 Uiso 1 1 calc R . . .
H16B H 0.0396 0.6432 0.6557 0.066 Uiso 1 1 calc R . . .
C17 C 0.1461(6) 0.4731(5) 0.6169(3) 0.0782(13) Uani 1 1 d . . . .
H17A H 0.2205 0.5198 0.5819 0.117 Uiso 1 1 calc GR . . .
H17B H 0.0519 0.4442 0.5954 0.117 Uiso 1 1 calc GR . . .
H17C H 0.2041 0.3972 0.6354 0.117 Uiso 1 1 calc GR . . .
C18 C 0.4198(3) 0.2815(3) 1.10942(16) 0.0347(6) Uani 1 1 d . . . .
O19 O 0.4906(3) 0.32199(19) 1.15443(12) 0.0401(5) Uani 1 1 d . . . .
O20 O 0.4119(3) 0.15460(19) 1.09947(13) 0.0439(5) Uani 1 1 d . . . .
H20 H 0.363(6) 0.126(4) 1.056(2) 0.066 Uiso 1 1 d R . . .
O21 O 0.2543(3) 0.99918(19) 1.01971(12) 0.0419(5) Uani 1 1 d . . . .
C22 C 0.1612(3) 0.8914(2) 0.81045(15) 0.0332(6) Uani 1 1 d . . . .
H22A H 0.1423 0.8175 0.7813 0.040 Uiso 1 1 calc R . . .
H22B H 0.2808 0.8994 0.8106 0.040 Uiso 1 1 calc R . . .
C23 C 0.0887(4) 1.0170(3) 0.78069(15) 0.0340(6) Uani 1 1 d . . . .
H23A H -0.0305 1.0070 0.7802 0.041 Uiso 1 1 calc R . . .
H23B H 0.1038 1.0892 0.8116 0.041 Uiso 1 1 calc R . . .
N24 N 0.1628(3) 1.0523(2) 0.70956(13) 0.0348(5) Uani 1 1 d . . . .
C25 C 0.3062(4) 1.1238(3) 0.70089(17) 0.0384(6) Uani 1 1 d . . . .
O26 O 0.3682(3) 1.1682(2) 0.64547(12) 0.0490(6) Uani 1 1 d . . . .
O27 O 0.3612(3) 1.13633(19) 0.76190(12) 0.0401(5) Uani 1 1 d . . . .
C28 C 0.5171(4) 1.2022(3) 0.76756(19) 0.0462(8) Uani 1 1 d . . . .
C29 C 0.5333(5) 1.1829(4) 0.8448(2) 0.0533(9) Uani 1 1 d . . . .
H29A H 0.4451 1.2320 0.8718 0.080 Uiso 1 1 calc GR . . .
H29B H 0.6395 1.2142 0.8544 0.080 Uiso 1 1 calc GR . . .
H29C H 0.5255 1.0901 0.8580 0.080 Uiso 1 1 calc GR . . .
C30 C 0.6566(5) 1.1325(5) 0.7246(2) 0.0675(12) Uani 1 1 d . . . .
H30A H 0.6573 1.0396 0.7381 0.101 Uiso 1 1 calc GR . . .
H30B H 0.7607 1.1698 0.7326 0.101 Uiso 1 1 calc GR . . .
H30C H 0.6421 1.1430 0.6752 0.101 Uiso 1 1 calc GR . . .
C31 C 0.4977(5) 1.3444(3) 0.7465(2) 0.0617(10) Uani 1 1 d . . . .
H31A H 0.4805 1.3521 0.6973 0.093 Uiso 1 1 calc GR . . .
H31B H 0.5969 1.3902 0.7536 0.093 Uiso 1 1 calc GR . . .
H31C H 0.4032 1.3831 0.7748 0.093 Uiso 1 1 calc GR . . .
C32A C 0.0864(4) 1.0110(3) 0.65350(16) 0.0380(6) Uani 0.475(14) 1 d . P A 2
C32 C 0.0864(4) 1.0110(3) 0.65350(16) 0.0380(6) Uani 0.525(14) 1 d . P A 1
N33 N 0.1560(14) 1.0393(11) 0.5882(7) 0.043(2) Uani 0.525(14) 1 d . P A 1
H33A H 0.1220 1.0016 0.5527 0.052 Uiso 0.525(14) 1 calc R P A 1
H33B H 0.2354 1.0955 0.5812 0.052 Uiso 0.525(14) 1 calc R P A 1
N33A N 0.1168(15) 1.0780(11) 0.5936(7) 0.039(2) Uani 0.475(14) 1 d . P A 2
H33C H 0.0539 1.0695 0.5604 0.047 Uiso 0.475(14) 1 calc R P A 2
H33D H 0.1998 1.1309 0.5871 0.047 Uiso 0.475(14) 1 calc R P A 2
N34 N -0.0326(3) 0.9289(2) 0.67031(13) 0.0337(5) Uani 1 1 d . . . .
C35 C -0.1196(4) 0.8888(3) 0.61985(16) 0.0384(6) Uani 1 1 d . . . .
O36A O -0.1284(12) 0.9407(9) 0.5621(4) 0.047(2) Uani 0.475(14) 1 d . P A 2
O36 O -0.0740(10) 0.8835(11) 0.5560(3) 0.0523(19) Uani 0.525(14) 1 d . P A 1
O37 O -0.2413(3) 0.8151(2) 0.64875(11) 0.0423(5) Uani 1 1 d . . . .
C38 C -0.3630(4) 0.7625(3) 0.60767(18) 0.0466(7) Uani 1 1 d . . . .
C39 C -0.4329(12) 0.8785(11) 0.5605(6) 0.053(2) Uani 0.525(14) 1 d . P A 1
H39A H -0.4709 0.9517 0.5898 0.080 Uiso 0.525(14) 1 calc GR P A 1
H39B H -0.5246 0.8472 0.5382 0.080 Uiso 0.525(14) 1 calc GR P A 1
H39C H -0.3460 0.9073 0.5247 0.080 Uiso 0.525(14) 1 calc GR P A 1
C39A C -0.4730(16) 0.8615(12) 0.5889(8) 0.061(3) Uani 0.475(14) 1 d . P A 2
H39D H -0.5194 0.9073 0.6305 0.091 Uiso 0.475(14) 1 calc GR P A 2
H39E H -0.5613 0.8229 0.5674 0.091 Uiso 0.475(14) 1 calc GR P A 2
H39F H -0.4149 0.9233 0.5558 0.091 Uiso 0.475(14) 1 calc GR P A 2
C40 C -0.5059(11) 0.7333(13) 0.6646(4) 0.062(3) Uani 0.525(14) 1 d . P A 1
H40A H -0.4671 0.6739 0.7003 0.094 Uiso 0.525(14) 1 calc GR P A 1
H40B H -0.5940 0.6928 0.6438 0.094 Uiso 0.525(14) 1 calc GR P A 1
H40C H -0.5472 0.8149 0.6859 0.094 Uiso 0.525(14) 1 calc GR P A 1
C40A C -0.4390(15) 0.6514(13) 0.6586(5) 0.063(3) Uani 0.475(14) 1 d . P A 2
H40D H -0.3536 0.5861 0.6671 0.095 Uiso 0.475(14) 1 calc GR P A 2
H40E H -0.5262 0.6100 0.6376 0.095 Uiso 0.475(14) 1 calc GR P A 2
H40F H -0.4846 0.6890 0.7027 0.095 Uiso 0.475(14) 1 calc GR P A 2
C41 C -0.2971(15) 0.6554(12) 0.5702(7) 0.062(3) Uani 0.525(14) 1 d . P A 1
H41A H -0.1993 0.6817 0.5396 0.093 Uiso 0.525(14) 1 calc GR P A 1
H41B H -0.3786 0.6240 0.5421 0.093 Uiso 0.525(14) 1 calc GR P A 1
H41C H -0.2673 0.5856 0.6026 0.093 Uiso 0.525(14) 1 calc GR P A 1
C41A C -0.2736(14) 0.6847(10) 0.5429(6) 0.047(2) Uani 0.475(14) 1 d . P A 2
H41D H -0.2117 0.7456 0.5105 0.071 Uiso 0.475(14) 1 calc GR P A 2
H41E H -0.3558 0.6430 0.5191 0.071 Uiso 0.475(14) 1 calc GR P A 2
H41F H -0.1985 0.6179 0.5596 0.071 Uiso 0.475(14) 1 calc GR P A 2

loop_
_atom_site_aniso_label
_atom_site_aniso_U_11
_atom_site_aniso_U_22
_atom_site_aniso_U_33
_atom_site_aniso_U_23
_atom_site_aniso_U_13
_atom_site_aniso_U_12
N1 0.0315(11) 0.0254(10) 0.0389(13) 0.0004(9) -0.0034(9) -0.0071(8)
C2 0.0266(12) 0.0291(13) 0.0363(14) -0.0002(11) -0.0022(10) -0.0064(10)
C3 0.0301(13) 0.0254(12) 0.0379(14) -0.0012(10) -0.0045(11) -0.0071(10)
C4 0.0281(12) 0.0236(12) 0.0369(14) -0.0020(10) -0.0014(10) -0.0083(9)
C4A 0.0277(12) 0.0268(12) 0.0329(13) -0.0036(10) -0.0016(10) -0.0085(10)
C5 0.0257(12) 0.0253(12) 0.0354(14) -0.0011(10) -0.0009(10) -0.0056(9)
C6 0.0267(12) 0.0269(12) 0.0365(14) -0.0003(10) -0.0034(10) -0.0048(9)
C7 0.0326(13) 0.0289(13) 0.0395(15) -0.0056(11) -0.0062(11) -0.0084(10)
C8A 0.0277(12) 0.0242(12) 0.0380(14) -0.0004(10) -0.0009(11) -0.0064(9)
C8 0.0360(14) 0.0219(11) 0.0406(15) -0.0043(10) -0.0030(11) -0.0068(10)
C9A 0.0327(13) 0.0226(12) 0.0356(14) 0.0007(10) -0.0048(11) -0.0066(10)
O9 0.0383(10) 0.0230(9) 0.0401(11) 0.0001(7) -0.0111(8) -0.0080(7)
C10 0.0360(14) 0.0275(13) 0.0385(15) -0.0016(11) -0.0043(11) -0.0069(10)
O11 0.0422(11) 0.0240(9) 0.0386(11) -0.0030(8) -0.0087(8) -0.0035(7)
C12A 0.0245(12) 0.0264(12) 0.0375(14) -0.0006(10) -0.0011(10) -0.0064(9)
C12 0.0322(13) 0.0241(12) 0.0402(15) -0.0025(11) -0.0058(11) -0.0055(10)
O13 0.0398(10) 0.0265(9) 0.0399(11) -0.0002(8) -0.0123(8) -0.0078(7)
C14 0.0351(14) 0.0365(14) 0.0401(15) -0.0037(12) -0.0122(12) -0.0087(11)
O15 0.0574(13) 0.0349(10) 0.0431(12) -0.0051(9) -0.0131(10) -0.0047(9)
C16 0.054(2) 0.055(2) 0.053(2) -0.0033(16) 0.0027(16) 0.0022(16)
C17 0.070(3) 0.094(3) 0.071(3) -0.028(3) -0.006(2) 0.013(2)
C18 0.0347(14) 0.0280(13) 0.0422(16) -0.0009(11) -0.0063(12) -0.0064(10)
O19 0.0425(11) 0.0322(10) 0.0483(12) 0.0004(9) -0.0154(9) -0.0057(8)
O20 0.0527(13) 0.0285(10) 0.0534(13) 0.0032(9) -0.0184(11) -0.0076(9)
O21 0.0530(13) 0.0273(9) 0.0482(12) -0.0052(9) -0.0156(10) -0.0066(9)
C22 0.0335(13) 0.0266(12) 0.0404(15) 0.0003(11) -0.0078(11) -0.0048(10)
C23 0.0363(14) 0.0298(13) 0.0374(15) 0.0005(11) -0.0102(12) -0.0036(11)
N24 0.0387(12) 0.0305(11) 0.0376(13) 0.0046(9) -0.0139(10) -0.0116(9)
C25 0.0411(15) 0.0279(13) 0.0484(17) 0.0027(12) -0.0149(13) -0.0063(11)
O26 0.0514(13) 0.0472(12) 0.0512(14) 0.0115(10) -0.0162(11) -0.0245(10)
O27 0.0405(11) 0.0351(10) 0.0483(12) -0.0007(9) -0.0183(9) -0.0096(8)
C28 0.0350(15) 0.0452(17) 0.062(2) -0.0109(15) -0.0162(14) -0.0079(13)
C29 0.0516(19) 0.0514(19) 0.062(2) -0.0133(16) -0.0228(17) -0.0031(15)
C30 0.044(2) 0.086(3) 0.077(3) -0.032(2) -0.0204(19) 0.0080(19)
C31 0.060(2) 0.0435(18) 0.086(3) -0.0032(18) -0.022(2) -0.0219(16)
C32A 0.0421(15) 0.0363(14) 0.0382(15) 0.0066(12) -0.0149(12) -0.0139(12)
C32 0.0421(15) 0.0363(14) 0.0382(15) 0.0066(12) -0.0149(12) -0.0139(12)
N33 0.045(5) 0.048(5) 0.039(3) 0.008(4) -0.014(3) -0.020(3)
N33A 0.042(5) 0.037(5) 0.041(3) 0.005(4) -0.011(3) -0.018(3)
N34 0.0351(12) 0.0299(11) 0.0372(13) 0.0025(9) -0.0074(10) -0.0106(9)
C35 0.0383(15) 0.0386(15) 0.0404(16) 0.0036(12) -0.0102(12) -0.0167(12)
O36A 0.054(5) 0.052(4) 0.039(3) 0.006(3) -0.015(3) -0.031(3)
O36 0.048(4) 0.073(5) 0.038(3) -0.008(3) -0.005(2) -0.024(3)
O37 0.0376(11) 0.0508(12) 0.0407(11) 0.0047(9) -0.0105(9) -0.0214(9)
C38 0.0372(15) 0.0578(18) 0.0476(17) -0.0010(14) -0.0113(13) -0.0223(13)
C39 0.040(4) 0.072(5) 0.050(5) 0.001(4) -0.014(4) -0.012(3)
C39A 0.051(5) 0.062(5) 0.075(8) -0.013(5) -0.024(5) -0.009(4)
C40 0.047(4) 0.085(7) 0.057(4) 0.004(4) -0.007(3) -0.035(4)
C40A 0.062(6) 0.076(6) 0.056(4) 0.004(4) -0.013(4) -0.046(5)
C41 0.059(5) 0.065(5) 0.067(6) -0.015(4) -0.016(5) -0.015(4)
C41A 0.048(4) 0.044(4) 0.053(5) -0.006(4) -0.012(4) -0.017(3)

loop_
_atom_type_symbol
_atom_type_description
_atom_type_scat_dispersion_real
_atom_type_scat_dispersion_imag
_atom_type_scat_source
C C 0.0181 0.0091 'International Tables Vol C Tables 4.2.6.8 and 6.1.1.4'
H H 0.0000 0.0000 'International Tables Vol C Tables 4.2.6.8 and 6.1.1.4'
N N 0.0311 0.0180 'International Tables Vol C Tables 4.2.6.8 and 6.1.1.4'
O O 0.0492 0.0322 'International Tables Vol C Tables 4.2.6.8 and 6.1.1.4'
D D 0.0000 0.0000 'International Tables Vol C Tables 4.2.6.8 and 6.1.1.4'

loop_
_exptl_crystal_face_index_h
_exptl_crystal_face_index_k
_exptl_crystal_face_index_l
_exptl_crystal_face_perp_dist
_exptl_oxdiff_crystal_face_indexfrac_h
_exptl_oxdiff_crystal_face_indexfrac_k
_exptl_oxdiff_crystal_face_indexfrac_l
_exptl_oxdiff_crystal_face_x
_exptl_oxdiff_crystal_face_y
_exptl_oxdiff_crystal_face_z
5 0 2 0.1738 5.0024 -0.0026 2.0183 0.8284 0.0900 0.4327
0 -7 0 0.0257 0.0052 -7.0026 0.0529 -0.4542 -0.0004 0.9487
0 7 0 0.0487 -0.0052 7.0026 -0.0529 0.4542 0.0004 -0.9487
3 -5 1 0.1132 3.0052 -5.0035 1.0489 0.1734 0.0377 0.9370
5 3 2 0.1741 5.0002 2.9985 1.9957 1.0230 0.0902 0.0262
-4 3 -1 0.1557 -4.0042 3.0033 -1.0377 -0.4706 -0.0239 -0.7520
-3 6 -1 0.0951 -3.0059 6.0038 -1.0565 -0.1086 -0.0377 -1.0725
-4 -4 -2 0.1727 -3.9989 -3.9995 -1.9842 -0.9205 -0.1043 0.1954
0 0 1 0.0051 0.0000 0.0003 0.9994 -0.0043 0.0799 0.0012
0 0 -1 0.0251 -0.0000 -0.0003 -0.9994 0.0043 -0.0799 -0.0012
0 -6 -7 0.0279 0.0044 -6.0040 -6.9501 -0.3590 -0.5599 0.8046

loop_
_geom_angle_atom_site_label_1
_geom_angle_atom_site_label_2
_geom_angle_atom_site_label_3
_geom_angle
C2 N1 C8A 118.0(2)
N1 C2 C3 124.7(3)
N1 C2 C18 117.1(2)
C3 C2 C18 118.2(2)
C2 C3 H3 121.4
C4 C3 C2 117.2(2)
C4 C3 H3 121.4
C3 C4 C4A 121.2(2)
C3 C4 O9 117.5(2)
O9 C4 C4A 121.3(2)
C4 C4A C5 122.6(2)
C4 C4A C8A 116.4(2)
C5 C4A C8A 120.9(2)
C4A C5 C12A 113.6(2)
C6 C5 C4A 119.4(2)
C6 C5 C12A 127.0(2)
C5 C6 C7 119.6(2)
O13 C6 C5 116.1(2)
O13 C6 C7 124.3(2)
C6 C7 H7 119.5
C8 C7 C6 121.0(2)
C8 C7 H7 119.5
N1 C8A C4A 122.4(2)
N1 C8A C8 120.0(2)
C8 C8A C4A 117.5(2)
C7 C8 C8A 121.5(2)
C7 C8 H8 119.2
C8A C8 H8 119.2
O9 C9A C10 119.6(2)
C12A C9A O9 128.1(2)
C12A C9A C10 112.3(2)
C9A O9 C4 114.8(2)
O11 C10 C9A 106.1(2)
O21 C10 C9A 129.7(3)
O21 C10 O11 124.2(2)
C10 O11 C12 110.8(2)
C5 C12A C12 133.5(2)
C9A C12A C5 119.6(2)
C9A C12A C12 106.9(2)
O11 C12 C12A 103.8(2)
O11 C12 H12 109.7
O11 C12 C22 107.2(2)
C12A C12 H12 109.7
C12A C12 C22 116.3(2)
C22 C12 H12 109.7
C6 O13 C14 120.1(2)
O13 C14 H14A 108.8
O13 C14 H14B 108.8
H14A C14 H14B 107.7
O15 C14 O13 113.6(2)
O15 C14 H14A 108.8
O15 C14 H14B 108.8
C14 O15 C16 113.4(2)
O15 C16 H16A 109.9
O15 C16 H16B 109.9
O15 C16 C17 108.9(4)
H16A C16 H16B 108.3
C17 C16 H16A 109.9
C17 C16 H16B 109.9
C16 C17 H17A 109.5
C16 C17 H17B 109.5
C16 C17 H17C 109.5
H17A C17 H17B 109.5
H17A C17 H17C 109.5
H17B C17 H17C 109.5
O19 C18 C2 122.9(2)
O19 C18 O20 121.7(3)
O20 C18 C2 115.3(2)
C18 O20 H20 118(2)
C12 C22 H22A 109.9
C12 C22 H22B 109.9
C12 C22 C23 109.1(2)
H22A C22 H22B 108.3
C23 C22 H22A 109.9
C23 C22 H22B 109.9
C22 C23 H23A 108.9
C22 C23 H23B 108.9
H23A C23 H23B 107.7
N24 C23 C22 113.5(2)
N24 C23 H23A 108.9
N24 C23 H23B 108.9
C25 N24 C23 119.0(2)
C25 N24 C32A 122.9(3)
C32A N24 C23 118.1(2)
O26 C25 N24 124.3(3)
O26 C25 O27 125.9(3)
O27 C25 N24 109.9(3)
C25 O27 C28 121.4(3)
O27 C28 C29 101.7(3)
O27 C28 C30 109.7(3)
O27 C28 C31 108.9(3)
C30 C28 C29 110.5(3)
C31 C28 C29 112.1(3)
C31 C28 C30 113.3(4)
C28 C29 H29A 109.5
C28 C29 H29B 109.5
C28 C29 H29C 109.5
H29A C29 H29B 109.5
H29A C29 H29C 109.5
H29B C29 H29C 109.5
C28 C30 H30A 109.5
C28 C30 H30B 109.5
C28 C30 H30C 109.5
H30A C30 H30B 109.5
H30A C30 H30C 109.5
H30B C30 H30C 109.5
C28 C31 H31A 109.5
C28 C31 H31B 109.5
C28 C31 H31C 109.5
H31A C31 H31B 109.5
H31A C31 H31C 109.5
H31B C31 H31C 109.5
N33A C32A N24 116.8(6)
N34 C32A N24 114.9(3)
N34 C32A N33A 126.6(6)
H33A N33 H33B 120.0
C32A N33A H33C 120.0
C32A N33A H33D 120.0
H33C N33A H33D 120.0
C32A N34 C35 119.1(3)
O36A C35 N34 127.3(4)
O36A C35 O37 119.4(4)
O36 C35 N34 127.7(4)
O36 C35 O37 119.9(4)
O37 C35 N34 109.3(3)
C35 O37 C38 122.1(2)
O37 C38 C39 109.1(5)
O37 C38 C40 101.5(4)
O37 C38 C40A 101.4(4)
O37 C38 C41A 110.6(5)
C39A C38 O37 110.7(5)
C39A C38 C40A 115.9(7)
C39A C38 C41A 113.8(7)
C40 C38 C39 104.4(6)
C40A C38 C41A 103.6(6)
C41 C38 O37 110.9(6)
C41 C38 C39 114.2(7)
C41 C38 C40 115.8(7)
C38 C39 H39A 109.5
C38 C39 H39B 109.5
C38 C39 H39C 109.5
H39A C39 H39B 109.5
H39A C39 H39C 109.5
H39B C39 H39C 109.5
C38 C39A H39D 109.5
C38 C39A H39E 109.5
C38 C39A H39F 109.5
H39D C39A H39E 109.5
H39D C39A H39F 109.5
H39E C39A H39F 109.5
C38 C40 H40A 109.5
C38 C40 H40B 109.5
C38 C40 H40C 109.5
H40A C40 H40B 109.5
H40A C40 H40C 109.5
H40B C40 H40C 109.5
C38 C40A H40D 109.5
C38 C40A H40E 109.5
C38 C40A H40F 109.5
H40D C40A H40E 109.5
H40D C40A H40F 109.5
H40E C40A H40F 109.5
C38 C41 H41A 109.5
C38 C41 H41B 109.5
C38 C41 H41C 109.5
H41A C41 H41B 109.5
H41A C41 H41C 109.5
H41B C41 H41C 109.5
C38 C41A H41D 109.5
C38 C41A H41E 109.5
C38 C41A H41F 109.5
H41D C41A H41E 109.5
H41D C41A H41F 109.5
H41E C41A H41F 109.5

loop_
_geom_bond_atom_site_label_1
_geom_bond_atom_site_label_2
_geom_bond_distance
N1 C2 1.312(4)
N1 C8A 1.363(4)
C2 C3 1.409(4)
C2 C18 1.507(4)
C3 H3 0.9500
C3 C4 1.368(4)
C4 C4A 1.409(4)
C4 O9 1.379(3)
C4A C5 1.423(4)
C4A C8A 1.424(4)
C5 C6 1.382(4)
C5 C12A 1.453(3)
C6 C7 1.422(4)
C6 O13 1.364(3)
C7 H7 0.9500
C7 C8 1.363(4)
C8A C8 1.410(4)
C8 H8 0.9500
C9A O9 1.362(3)
C9A C10 1.458(4)
C9A C12A 1.329(4)
C10 O11 1.355(3)
C10 O21 1.196(3)
O11 C12 1.466(3)
C12A C12 1.506(4)
C12 H12 1.0000
C12 C22 1.518(4)
O13 C14 1.431(3)
C14 H14A 0.9900
C14 H14B 0.9900
C14 O15 1.383(4)
O15 C16 1.434(4)
C16 H16A 0.9900
C16 H16B 0.9900
C16 C17 1.497(6)
C17 H17A 0.9800
C17 H17B 0.9800
C17 H17C 0.9800
C18 O19 1.198(3)
C18 O20 1.329(3)
O20 H20 1.04(4)
C22 H22A 0.9900
C22 H22B 0.9900
C22 C23 1.526(4)
C23 H23A 0.9900
C23 H23B 0.9900
C23 N24 1.477(4)
N24 C25 1.398(4)
N24 C32A 1.402(4)
C25 O26 1.213(4)
C25 O27 1.327(4)
O27 C28 1.485(4)
C28 C29 1.524(5)
C28 C30 1.513(5)
C28 C31 1.510(5)
C29 H29A 0.9800
C29 H29B 0.9800
C29 H29C 0.9800
C30 H30A 0.9800
C30 H30B 0.9800
C30 H30C 0.9800
C31 H31A 0.9800
C31 H31B 0.9800
C31 H31C 0.9800
C32A N33A 1.329(14)
C32A N34 1.316(4)
N33 H33A 0.8800
N33 H33B 0.8800
N33A H33C 0.8800
N33A H33D 0.8800
N34 C35 1.360(4)
C35 O36A 1.231(8)
C35 O36 1.252(7)
C35 O37 1.331(3)
O37 C38 1.476(3)
C38 C39 1.609(11)
C38 C39A 1.406(12)
C38 C40 1.543(9)
C38 C40A 1.576(9)
C38 C41 1.399(12)
C38 C41A 1.604(12)
C39 H39A 0.9800
C39 H39B 0.9800
C39 H39C 0.9800
C39A H39D 0.9800
C39A H39E 0.9800
C39A H39F 0.9800
C40 H40A 0.9800
C40 H40B 0.9800
C40 H40C 0.9800
C40A H40D 0.9800
C40A H40E 0.9800
C40A H40F 0.9800
C41 H41A 0.9800
C41 H41B 0.9800
C41 H41C 0.9800
C41A H41D 0.9800
C41A H41E 0.9800
C41A H41F 0.9800

loop_
_geom_hbond_atom_site_label_D
_geom_hbond_atom_site_label_H
_geom_hbond_atom_site_label_A
_geom_hbond_distance_DH
_geom_hbond_distance_HA
_geom_hbond_distance_DA
_geom_hbond_angle_DHA
_geom_hbond_site_symmetry_A
O20 H20 O21 1.04(4) 1.81(5) 2.720(3) 144(4) 1_545
N33 H33A O36 0.88 2.04 2.659(14) 126.4 .
N33 H33B O26 0.88 1.93 2.595(13) 130.8 .
N33A H33C O36A 0.88 2.03 2.638(15) 125.6 .
N33A H33D O26 0.88 1.94 2.612(14) 131.6 .

loop_
_geom_torsion_atom_site_label_1
_geom_torsion_atom_site_label_2
_geom_torsion_atom_site_label_3
_geom_torsion_atom_site_label_4
_geom_torsion
N1 C2 C3 C4 -1.1(4)
N1 C2 C18 O19 179.8(3)
N1 C2 C18 O20 2.6(4)
N1 C8A C8 C7 -179.9(3)
C2 N1 C8A C4A -0.6(4)
C2 N1 C8A C8 180.0(3)
C2 C3 C4 C4A -0.5(4)
C2 C3 C4 O9 -180.0(2)
C3 C2 C18 O19 -0.6(4)
C3 C2 C18 O20 -177.8(3)
C3 C4 C4A C5 -179.2(3)
C3 C4 C4A C8A 1.4(4)
C3 C4 O9 C9A -178.7(2)
C4 C4A C5 C6 -178.3(3)
C4 C4A C5 C12A -0.8(4)
C4 C4A C8A N1 -0.8(4)
C4 C4A C8A C8 178.6(2)
C4A C4 O9 C9A 1.9(4)
C4A C5 C6 C7 -1.0(4)
C4A C5 C6 O13 179.0(2)
C4A C5 C12A C9A -0.8(4)
C4A C5 C12A C12 -178.6(3)
C4A C8A C8 C7 0.6(4)
C5 C4A C8A N1 179.7(2)
C5 C4A C8A C8 -0.9(4)
C5 C6 C7 C8 0.8(4)
C5 C6 O13 C14 -172.8(2)
C5 C12A C12 O11 174.7(3)
C5 C12A C12 C22 -67.7(4)
C6 C5 C12A C9A 176.5(3)
C6 C5 C12A C12 -1.2(5)
C6 C7 C8 C8A -0.7(4)
C6 O13 C14 O15 -64.6(3)
C7 C6 O13 C14 7.3(4)
C8A N1 C2 C3 1.7(4)
C8A N1 C2 C18 -178.8(2)
C8A C4A C5 C6 1.1(4)
C8A C4A C5 C12A 178.6(2)
C9A C10 O11 C12 -2.6(3)
C9A C12A C12 O11 -3.2(3)
C9A C12A C12 C22 114.4(3)
O9 C4 C4A C5 0.2(4)
O9 C4 C4A C8A -179.2(2)
O9 C9A C10 O11 -179.4(2)
O9 C9A C10 O21 -0.9(5)
O9 C9A C12A C5 3.4(4)
O9 C9A C12A C12 -178.3(3)
C10 C9A O9 C4 176.0(2)
C10 C9A C12A C5 -176.4(2)
C10 C9A C12A C12 1.8(3)
C10 O11 C12 C12A 3.6(3)
C10 O11 C12 C22 -120.1(2)
O11 C12 C22 C23 -63.2(3)
C12A C5 C6 C7 -178.2(3)
C12A C5 C6 O13 1.9(4)
C12A C9A O9 C4 -3.8(4)
C12A C9A C10 O11 0.4(3)
C12A C9A C10 O21 178.9(3)
C12A C12 C22 C23 -178.8(2)
C12 C22 C23 N24 178.2(2)
O13 C6 C7 C8 -179.2(3)
O13 C14 O15 C16 -66.4(3)
C14 O15 C16 C17 -167.6(3)
C18 C2 C3 C4 179.3(2)
O21 C10 O11 C12 178.8(3)
C22 C23 N24 C25 -85.6(3)
C22 C23 N24 C32A 93.7(3)
C23 N24 C25 O26 -172.7(3)
C23 N24 C25 O27 6.5(4)
C23 N24 C32A N33A 157.3(6)
C23 N24 C32A N34 -8.9(4)
N24 C25 O27 C28 176.8(2)
N24 C32A N34 C35 176.6(3)
C25 N24 C32A N33A -23.4(7)
C25 N24 C32A N34 170.4(3)
C25 O27 C28 C29 -175.8(3)
C25 O27 C28 C30 -58.9(4)
C25 O27 C28 C31 65.7(4)
O26 C25 O27 C28 -4.0(5)
C32A N24 C25 O26 8.0(5)
C32A N24 C25 O27 -172.8(2)
C32A N34 C35 O36A -18.2(9)
C32A N34 C35 O36 25.4(8)
C32A N34 C35 O37 -175.1(3)
N33A C32A N34 C35 12.0(8)
N34 C35 O37 C38 176.7(3)
C35 O37 C38 C39 -49.5(6)
C35 O37 C38 C39A -73.8(8)
C35 O37 C38 C40 -159.3(6)
C35 O37 C38 C40A 162.7(6)
C35 O37 C38 C41 77.1(7)
C35 O37 C38 C41A 53.3(6)
O36A C35 O37 C38 17.7(8)
O36 C35 O37 C38 -21.9(8)

loop_
_platon_squeeze_void_nr
_platon_squeeze_void_average_x
_platon_squeeze_void_average_y
_platon_squeeze_void_average_z
_platon_squeeze_void_volume
_platon_squeeze_void_count_electrons
_platon_squeeze_void_content
1 0.251 0.691 0.448 57 12 CD3OD
2 0.749 0.309 0.552 57 12 CD3OD
